data_7212371
loop_
_publ_author_name
'Bia\/lo\'nska, Agata'
'Ciunik, Zbigniew'

_publ_section_title
;
 Crucial factors influencing racemic resolution of
 N-(4-nitrobenzoyl)-dl-serine by brucine
;
_journal_issue 10
_journal_name_full CrystEngComm
_journal_page_first 2781
_journal_paper_doi 10.1039/b926090k
_journal_volume 12
_journal_year 2010
_chemical_absolute_configuration rm
_chemical_formula_moiety 'C23 H27 N2 O4, C10 H9 N2 O6, 4(C H4 O)'
_chemical_formula_sum 'C37 H52 N4 O14'
_chemical_formula_weight 776.83
_chemical_name_systematic
;
brucinium N-(4-nitrobenzoyl)-L-serinate methanol tetrasolvate
;
_space_group_IT_number 19
_symmetry_cell_setting orthorhombic
_symmetry_space_group_name_Hall 'P 2ac 2ab'
_symmetry_space_group_name_H-M 'P 21 21 21'
_atom_sites_solution_hydrogens geom
_atom_sites_solution_primary direct
_atom_sites_solution_secondary difmap
_audit_creation_method SHELXL-97
_cell_angle_alpha 90.00
_cell_angle_beta 90.00
_cell_angle_gamma 90.00
_cell_formula_units_Z 4
_cell_length_a 10.494(2)
_cell_length_b 13.966(2)
_cell_length_c 26.751(3)
_cell_measurement_reflns_used 8757
_cell_measurement_temperature 100(2)
_cell_measurement_theta_max 36.63
_cell_measurement_theta_min 3.00
_cell_volume 3920.6(10)
_computing_cell_refinement
;
CrysAlis RED, Oxford Diffraction Ltd.,
Version 1.171.32.5 (release 08-05-2007 CrysAlis171 .NET)
(compiled May 8 2007,13:10:02)
;
_computing_data_collection
;
CrysAlis CCD, Oxford Diffraction Ltd.,
Version 1.171.32.5 (release 08-05-2007 CrysAlis171 .NET)
(compiled May 8 2007,13:10:02)
;
_computing_data_reduction
;
CrysAlis RED, Oxford Diffraction Ltd.,
Version 1.171.32.5 (release 08-05-2007 CrysAlis171 .NET)
(compiled May 8 2007,13:10:02)
;
_computing_structure_refinement 'SHELXL-97 (Sheldrick, 1997)'
_computing_structure_solution 'SHELXS-97 (Sheldrick, 1990)'
_diffrn_ambient_temperature 100(2)
_diffrn_measured_fraction_theta_full 0.981
_diffrn_measured_fraction_theta_max 0.981
_diffrn_measurement_device_type 'Kuma KM4CCD'
_diffrn_measurement_method '\w scan'
_diffrn_radiation_monochromator graphite
_diffrn_radiation_source 'fine-focus sealed tube'
_diffrn_radiation_type MoK\a
_diffrn_radiation_wavelength 0.71073
_diffrn_reflns_av_R_equivalents 0.1059
_diffrn_reflns_av_sigmaI/netI 0.1241
_diffrn_reflns_limit_h_max 17
_diffrn_reflns_limit_h_min -16
_diffrn_reflns_limit_k_max 21
_diffrn_reflns_limit_k_min -22
_diffrn_reflns_limit_l_max 44
_diffrn_reflns_limit_l_min -33
_diffrn_reflns_number 72076
_diffrn_reflns_theta_full 36.00
_diffrn_reflns_theta_max 36.00
_diffrn_reflns_theta_min 3.00
_diffrn_standards_number 0
_exptl_absorpt_coefficient_mu 0.101
_exptl_absorpt_correction_type none
_exptl_crystal_colour orange
_exptl_crystal_density_diffrn 1.316
_exptl_crystal_density_method 'not measured'
_exptl_crystal_description block
_exptl_crystal_F_000 1656
_exptl_crystal_size_max 0.40
_exptl_crystal_size_mid 0.40
_exptl_crystal_size_min 0.40
_refine_diff_density_max 0.417
_refine_diff_density_min -0.369
_refine_diff_density_rms 0.080
_refine_ls_abs_structure_details 'from known structure (Toda et al., 1985)'
_refine_ls_extinction_method none
_refine_ls_goodness_of_fit_ref 1.007
_refine_ls_hydrogen_treatment constr
_refine_ls_matrix_type full
_refine_ls_number_parameters 497
_refine_ls_number_reflns 9944
_refine_ls_number_restraints 0
_refine_ls_restrained_S_all 1.007
_refine_ls_R_factor_all 0.1372
_refine_ls_R_factor_gt 0.0768
_refine_ls_shift/su_max 0.000
_refine_ls_shift/su_mean 0.000
_refine_ls_structure_factor_coef Fsqd
_refine_ls_weighting_details 'calc w=1/[\s^2^(Fo^2^)+(0.1169P)^2^+0.0000P] where P=(Fo^2^+2Fc^2^)/3'
_refine_ls_weighting_scheme calc
_refine_ls_wR_factor_gt 0.2104
_refine_ls_wR_factor_ref 0.2285
_reflns_number_gt 5381
_reflns_number_total 9944
_reflns_threshold_expression >2sigma(I)
_cod_data_source_file b926090k.txt
_cod_data_source_block 6
_cod_database_code 7212371

loop_
_symmetry_equiv_pos_as_xyz
'x, y, z'
'-x+1/2, -y, z+1/2'
'-x, y+1/2, -z+1/2'
'x+1/2, -y+1/2, -z'

loop_
_atom_site_label
_atom_site_type_symbol
_atom_site_fract_x
_atom_site_fract_y
_atom_site_fract_z
_atom_site_U_iso_or_equiv
_atom_site_adp_type
_atom_site_occupancy
_atom_site_symmetry_multiplicity
_atom_site_calc_flag
_atom_site_refinement_flags
_atom_site_disorder_assembly
_atom_site_disorder_group
O1 O 0.6319(2) 0.91635(18) 0.65021(9) 0.0210(5) Uani 1 1 d . . .
O2 O -0.0360(2) 0.56010(19) 0.70229(9) 0.0238(5) Uani 1 1 d . . .
O3 O -0.0671(2) 0.64094(18) 0.78824(9) 0.0230(5) Uani 1 1 d . . .
O4 O 0.3179(3) 0.6938(2) 0.60204(9) 0.0298(6) Uani 1 1 d . . .
N1 N 0.3665(3) 0.74002(19) 0.68120(10) 0.0168(5) Uani 1 1 d . . .
N2 N 0.4519(3) 0.9267(2) 0.82030(10) 0.0202(6) Uani 1 1 d . . .
H2 H 0.4322 0.9424 0.8515 0.024 Uiso 1 1 d . . .
C1 C 0.1626(3) 0.6431(2) 0.68622(11) 0.0166(6) Uani 1 1 d . . .
H1 H 0.1729 0.6144 0.6543 0.020 Uiso 1 1 calc R . .
C2 C 0.0585(3) 0.6224(2) 0.71623(12) 0.0190(6) Uani 1 1 d . . .
C3 C 0.0425(3) 0.6649(2) 0.76359(12) 0.0175(6) Uani 1 1 d . . .
C4 C 0.1350(3) 0.7281(2) 0.78168(11) 0.0172(6) Uani 1 1 d . . .
H4 H 0.1261 0.7559 0.8139 0.021 Uiso 1 1 calc R . .
C5 C 0.2402(3) 0.7500(2) 0.75214(12) 0.0174(6) Uani 1 1 d . . .
C6 C 0.2523(3) 0.7085(2) 0.70522(11) 0.0162(6) Uani 1 1 d . . .
C7 C 0.3572(3) 0.8080(2) 0.76480(11) 0.0165(6) Uani 1 1 d . . .
C8 C 0.4270(3) 0.8149(2) 0.71285(11) 0.0156(6) Uani 1 1 d . . .
H8 H 0.5198 0.8008 0.7171 0.019 Uiso 1 1 calc R . .
C9 C 0.3836(3) 0.7418(3) 0.63104(12) 0.0218(7) Uani 1 1 d . . .
C10 C 0.4916(3) 0.8057(3) 0.61310(12) 0.0220(7) Uani 1 1 d . . .
H10A H 0.4820 0.8155 0.5766 0.026 Uiso 1 1 calc R . .
H10B H 0.5732 0.7717 0.6186 0.026 Uiso 1 1 calc R . .
C11 C 0.4997(3) 0.9053(2) 0.63879(12) 0.0186(6) Uani 1 1 d . . .
H11 H 0.4740 0.9558 0.6143 0.022 Uiso 1 1 calc R . .
C12 C 0.6655(3) 1.0111(3) 0.66868(13) 0.0226(7) Uani 1 1 d . . .
H12A H 0.6099 1.0595 0.6527 0.027 Uiso 1 1 calc R . .
H12B H 0.7548 1.0257 0.6595 0.027 Uiso 1 1 calc R . .
C13 C 0.6509(3) 1.0169(2) 0.72446(12) 0.0211(6) Uani 1 1 d . . .
H13 H 0.7245 1.0259 0.7446 0.025 Uiso 1 1 calc R . .
C14 C 0.5363(3) 1.0097(2) 0.74666(12) 0.0195(6) Uani 1 1 d . . .
C15 C 0.5238(3) 1.0128(3) 0.80280(12) 0.0211(6) Uani 1 1 d . . .
H15A H 0.6095 1.0138 0.8183 0.025 Uiso 1 1 calc R . .
H15B H 0.4782 1.0717 0.8129 0.025 Uiso 1 1 calc R . .
C16 C 0.5319(4) 0.8368(3) 0.82104(13) 0.0233(7) Uani 1 1 d . . .
H16A H 0.5641 0.8237 0.8552 0.028 Uiso 1 1 calc R . .
H16B H 0.6054 0.8428 0.7980 0.028 Uiso 1 1 calc R . .
C17 C 0.4425(3) 0.7576(3) 0.80387(12) 0.0204(6) Uani 1 1 d . . .
H17A H 0.3912 0.7327 0.8321 0.025 Uiso 1 1 calc R . .
H17B H 0.4905 0.7040 0.7886 0.025 Uiso 1 1 calc R . .
C18 C 0.4095(3) 0.9089(2) 0.68388(11) 0.0165(6) Uani 1 1 d . . .
H18 H 0.3214 0.9064 0.6697 0.020 Uiso 1 1 calc R . .
C19 C 0.4129(3) 0.9986(2) 0.71782(12) 0.0197(6) Uani 1 1 d . . .
H19 H 0.3985 1.0570 0.6969 0.024 Uiso 1 1 calc R . .
C20 C 0.3007(3) 0.9869(2) 0.75494(13) 0.0205(6) Uani 1 1 d . . .
H20A H 0.2890 1.0465 0.7744 0.025 Uiso 1 1 calc R . .
H20B H 0.2209 0.9736 0.7365 0.025 Uiso 1 1 calc R . .
C21 C 0.3314(3) 0.9044(2) 0.78962(12) 0.0188(6) Uani 1 1 d . . .
H21 H 0.2585 0.8963 0.8133 0.023 Uiso 1 1 calc R . .
C22 C -0.0216(4) 0.5142(4) 0.65441(15) 0.0379(10) Uani 1 1 d . . .
H22A H -0.0940 0.4714 0.6485 0.057 Uiso 1 1 calc R . .
H22B H 0.0577 0.4771 0.6541 0.057 Uiso 1 1 calc R . .
H22C H -0.0186 0.5630 0.6281 0.057 Uiso 1 1 calc R . .
C23 C -0.0911(4) 0.6894(3) 0.83491(14) 0.0343(9) Uani 1 1 d . . .
H23A H -0.1715 0.6664 0.8492 0.051 Uiso 1 1 calc R . .
H23B H -0.0967 0.7585 0.8290 0.051 Uiso 1 1 calc R . .
H23C H -0.0213 0.6762 0.8583 0.051 Uiso 1 1 calc R . .
O5 O 0.3416(4) 0.9338(3) 0.90945(11) 0.0457(9) Uani 1 1 d . . .
O6 O 0.5017(4) 1.0179(4) 0.94195(13) 0.0701(14) Uani 1 1 d . . .
O7 O 0.2022(7) 1.1328(3) 0.95099(14) 0.094(2) Uani 1 1 d . A 1
H7 H 0.1947 1.1792 0.9708 0.141 Uiso 1 1 calc R A 1
O8 O 0.2663(3) 1.0035(2) 1.09179(9) 0.0293(6) Uani 1 1 d . A 1
O9 O 0.7187(3) 1.1926(3) 1.25060(14) 0.0492(9) Uani 1 1 d . A 1
O10 O 0.7786(3) 1.2922(2) 1.19239(16) 0.0504(10) Uani 1 1 d . A 1
N3 N 0.3829(4) 1.0545(3) 1.02544(11) 0.0328(8) Uani 1 1 d . A 1
H3 H 0.4459 1.0907 1.0148 0.039 Uiso 1 1 calc R A 1
N4 N 0.7098(4) 1.2269(3) 1.20871(17) 0.0418(10) Uani 1 1 d . A 1
C24 C 0.3951(5) 0.9834(4) 0.94323(16) 0.0396(10) Uani 1 1 d . A 1
C25 C 0.3104(4) 1.0001(3) 0.99022(13) 0.0344(9) Uani 1 1 d . A 1
H25 H 0.2917 0.9363 1.0055 0.041 Uiso 1 1 calc R A 1
C26 C 0.1845(6) 1.0469(4) 0.97708(17) 0.0510(14) Uani 1 1 d . A 1
H26A H 0.1335 1.0024 0.9563 0.061 Uiso 1 1 calc R A 1
H26B H 0.1362 1.0598 1.0082 0.061 Uiso 1 1 calc R A 1
C27 C 0.3559(4) 1.0512(3) 1.07503(13) 0.0259(7) Uani 1 1 d . A 1
C28 C 0.4444(3) 1.1043(3) 1.10939(13) 0.0230(7) Uani 1 1 d . A 1
C29 C 0.4562(4) 1.0687(3) 1.15764(12) 0.0236(7) Uani 1 1 d . A 1
H29 H 0.4054 1.0158 1.1678 0.028 Uiso 1 1 calc R A 1
C30 C 0.5415(4) 1.1096(3) 1.19128(14) 0.0281(8) Uani 1 1 d . A 1
H30 H 0.5505 1.0853 1.2243 0.034 Uiso 1 1 calc R A 1
C31 C 0.6128(4) 1.1871(3) 1.17484(15) 0.0283(8) Uani 1 1 d . A 1
C32 C 0.6002(4) 1.2259(3) 1.12804(16) 0.0323(9) Uani 1 1 d . A 1
H32 H 0.6493 1.2799 1.1183 0.039 Uiso 1 1 calc R A 1
C33 C 0.5135(4) 1.1841(3) 1.09506(15) 0.0314(8) Uani 1 1 d . A 1
H33 H 0.5018 1.2105 1.0627 0.038 Uiso 1 1 calc R A 1
O34 O 0.1434(4) 0.8088(3) 0.90691(14) 0.0601(11) Uani 1 1 d . B 1
H34 H 0.2059 0.8461 0.9091 0.090 Uiso 1 1 calc R B 1
C34 C 0.1686(8) 0.7247(5) 0.9345(3) 0.0753(19) Uani 1 1 d . B 1
H34A H 0.0911 0.7045 0.9520 0.113 Uiso 1 1 calc R B 1
H34B H 0.2361 0.7374 0.9590 0.113 Uiso 1 1 calc R B 1
H34C H 0.1962 0.6738 0.9117 0.113 Uiso 1 1 calc R B 1
O35 O 0.7308(4) 0.9609(3) 0.89909(13) 0.0533(10) Uani 1 1 d . C 1
H35 H 0.6638 0.9813 0.9126 0.080 Uiso 1 1 calc R C 1
C35 C 0.7845(8) 0.8831(5) 0.9296(2) 0.072(2) Uani 1 1 d . C 1
H35A H 0.8756 0.8765 0.9223 0.108 Uiso 1 1 calc R C 1
H35B H 0.7408 0.8230 0.9216 0.108 Uiso 1 1 calc R C 1
H35C H 0.7729 0.8980 0.9651 0.108 Uiso 1 1 calc R C 1
O36 O 0.3152(5) 0.6991(3) 0.50300(12) 0.0724(14) Uani 1 1 d . D 1
H36 H 0.3280 0.6967 0.5340 0.109 Uiso 1 1 calc R D 1
C36 C 0.2314(7) 0.6216(5) 0.4884(2) 0.0669(18) Uani 1 1 d . D 1
H36A H 0.1471 0.6314 0.5034 0.100 Uiso 1 1 calc R D 1
H36B H 0.2667 0.5606 0.5001 0.100 Uiso 1 1 calc R D 1
H36C H 0.2235 0.6202 0.4519 0.100 Uiso 1 1 calc R D 1
O37 O 0.1017(4) 0.8475(3) 1.09788(16) 0.0628(11) Uani 1 1 d . E 1
H37 H 0.1479 0.8962 1.0947 0.094 Uiso 1 1 calc R E 1
C37 C 0.0187(7) 0.8405(6) 1.0567(3) 0.078(2) Uani 1 1 d . E 1
H37A H 0.0685 0.8373 1.0257 0.118 Uiso 1 1 calc R E 1
H37B H -0.0369 0.8969 1.0557 0.118 Uiso 1 1 calc R E 1
H37C H -0.0334 0.7826 1.0599 0.118 Uiso 1 1 calc R E 1

loop_
_atom_site_aniso_label
_atom_site_aniso_U_11
_atom_site_aniso_U_22
_atom_site_aniso_U_33
_atom_site_aniso_U_23
_atom_site_aniso_U_13
_atom_site_aniso_U_12
O1 0.0168(11) 0.0204(12) 0.0257(11) -0.0023(9) 0.0010(9) -0.0019(9)
O2 0.0183(12) 0.0260(13) 0.0271(12) -0.0052(10) 0.0023(10) -0.0098(10)
O3 0.0199(12) 0.0250(13) 0.0239(11) -0.0031(10) 0.0058(9) -0.0065(9)
O4 0.0302(14) 0.0383(16) 0.0208(11) -0.0057(11) 0.0039(10) -0.0114(12)
N1 0.0161(13) 0.0167(13) 0.0175(11) -0.0031(10) 0.0010(10) -0.0051(10)
N2 0.0229(14) 0.0190(14) 0.0186(12) -0.0046(10) -0.0043(11) -0.0028(11)
C1 0.0146(14) 0.0184(15) 0.0169(13) -0.0009(11) -0.0005(11) -0.0012(11)
C2 0.0179(15) 0.0182(15) 0.0207(13) 0.0009(12) -0.0027(12) -0.0045(11)
C3 0.0140(14) 0.0192(15) 0.0194(13) 0.0020(11) 0.0013(11) 0.0017(11)
C4 0.0208(15) 0.0165(15) 0.0144(12) 0.0010(11) 0.0012(11) -0.0012(11)
C5 0.0144(14) 0.0177(15) 0.0201(13) -0.0014(12) 0.0006(11) -0.0003(11)
C6 0.0128(14) 0.0189(16) 0.0171(13) 0.0000(11) 0.0000(11) -0.0019(10)
C7 0.0183(15) 0.0172(15) 0.0139(12) 0.0004(11) 0.0006(11) -0.0001(11)
C8 0.0150(14) 0.0175(15) 0.0144(12) -0.0024(11) -0.0014(10) -0.0011(10)
C9 0.0224(17) 0.0259(18) 0.0171(13) 0.0005(12) 0.0021(12) -0.0034(13)
C10 0.0216(17) 0.0264(18) 0.0180(13) -0.0041(13) 0.0048(12) -0.0053(13)
C11 0.0178(15) 0.0202(16) 0.0178(13) -0.0018(12) 0.0009(11) -0.0033(11)
C12 0.0204(16) 0.0207(17) 0.0268(15) 0.0024(13) 0.0018(13) -0.0023(13)
C13 0.0228(17) 0.0156(15) 0.0249(15) -0.0021(12) -0.0049(13) -0.0056(12)
C14 0.0227(16) 0.0113(14) 0.0246(14) -0.0015(12) -0.0028(13) -0.0013(11)
C15 0.0221(16) 0.0195(16) 0.0216(14) -0.0053(12) -0.0011(12) -0.0047(12)
C16 0.0216(17) 0.0248(18) 0.0237(15) -0.0019(13) -0.0061(13) 0.0011(13)
C17 0.0198(16) 0.0228(17) 0.0187(13) 0.0000(12) -0.0035(12) -0.0011(12)
C18 0.0155(14) 0.0159(15) 0.0180(13) -0.0007(11) -0.0031(11) 0.0029(11)
C19 0.0200(15) 0.0183(16) 0.0208(14) 0.0003(12) 0.0010(12) 0.0013(11)
C20 0.0208(16) 0.0172(16) 0.0235(15) -0.0030(12) 0.0007(12) 0.0021(12)
C21 0.0179(15) 0.0192(16) 0.0195(13) -0.0061(12) 0.0006(12) -0.0016(11)
C22 0.035(2) 0.048(3) 0.0307(18) -0.0133(18) 0.0081(16) -0.020(2)
C23 0.033(2) 0.040(2) 0.0299(18) -0.0100(17) 0.0172(16) -0.0075(18)
O5 0.057(2) 0.055(2) 0.0250(13) -0.0142(14) 0.0088(14) -0.0124(18)
O6 0.066(3) 0.106(3) 0.0389(18) -0.025(2) 0.0201(18) -0.043(3)
O7 0.193(6) 0.055(3) 0.0340(18) -0.0076(18) -0.029(3) 0.044(3)
O8 0.0245(13) 0.0401(16) 0.0233(12) -0.0011(11) 0.0028(10) -0.0053(12)
O9 0.0388(18) 0.053(2) 0.055(2) -0.0198(18) -0.0219(16) 0.0198(16)
O10 0.0300(16) 0.0298(17) 0.092(3) -0.0256(17) -0.0085(17) 0.0009(13)
N3 0.0371(19) 0.043(2) 0.0185(13) -0.0026(13) 0.0033(13) -0.0052(16)
N4 0.0269(19) 0.034(2) 0.064(3) -0.0258(19) -0.0113(18) 0.0129(15)
C24 0.041(2) 0.048(3) 0.0301(19) -0.0123(19) 0.0074(18) -0.010(2)
C25 0.039(2) 0.044(2) 0.0201(16) -0.0100(16) 0.0015(15) -0.0030(19)
C26 0.070(4) 0.055(3) 0.0273(19) -0.009(2) -0.014(2) 0.023(3)
C27 0.0262(19) 0.032(2) 0.0193(14) -0.0012(14) 0.0030(13) 0.0050(15)
C28 0.0211(17) 0.0251(18) 0.0229(15) 0.0005(13) 0.0036(13) 0.0025(13)
C29 0.0205(17) 0.0291(19) 0.0214(15) 0.0006(13) -0.0002(13) 0.0012(13)
C30 0.0287(19) 0.028(2) 0.0271(17) -0.0028(14) -0.0036(15) 0.0077(15)
C31 0.0211(17) 0.0247(18) 0.0391(19) -0.0134(16) -0.0042(15) 0.0069(13)
C32 0.028(2) 0.025(2) 0.044(2) -0.0064(17) 0.0063(17) -0.0050(15)
C33 0.034(2) 0.029(2) 0.0312(18) 0.0032(15) 0.0058(16) -0.0050(16)
O34 0.073(3) 0.060(2) 0.0474(19) 0.0056(18) -0.0121(19) -0.015(2)
C34 0.092(5) 0.060(4) 0.075(4) 0.014(3) -0.014(4) 0.001(4)
O35 0.052(2) 0.070(3) 0.0379(17) 0.0049(17) 0.0045(16) -0.0100(19)
C35 0.103(6) 0.066(4) 0.047(3) -0.003(3) -0.012(3) -0.018(4)
O36 0.119(4) 0.074(3) 0.0242(15) 0.0105(17) -0.003(2) -0.033(3)
C36 0.071(4) 0.089(5) 0.040(3) 0.005(3) -0.018(3) -0.026(4)
O37 0.056(2) 0.060(3) 0.072(3) 0.007(2) -0.010(2) -0.018(2)
C37 0.070(4) 0.097(6) 0.068(4) -0.030(4) -0.003(4) -0.021(4)

loop_
_atom_type_symbol
_atom_type_description
_atom_type_scat_dispersion_real
_atom_type_scat_dispersion_imag
_atom_type_scat_source
C C 0.0033 0.0000 'International Tables Vol C Tables 4.2.6.8 and 6.1.1.4'
H H 0.0000 0.0000 'International Tables Vol C Tables 4.2.6.8 and 6.1.1.4'
N N 0.0061 0.0000 'International Tables Vol C Tables 4.2.6.8 and 6.1.1.4'
O O 0.0106 0.0000 'International Tables Vol C Tables 4.2.6.8 and 6.1.1.4'

loop_
_geom_angle_atom_site_label_1
_geom_angle_atom_site_label_2
_geom_angle_atom_site_label_3
_geom_angle
C11 O1 C12 113.9(3)
C2 O2 C22 116.6(3)
C3 O3 C23 116.7(3)
C9 N1 C6 124.2(3)
C9 N1 C8 119.6(3)
C6 N1 C8 108.6(2)
C15 N2 C16 113.1(3)
C15 N2 C21 114.2(3)
C16 N2 C21 107.2(2)
C15 N2 H2 102.3
C16 N2 H2 108.8
C21 N2 H2 111.1
C2 C1 C6 117.0(3)
C2 C1 H1 121.5
C6 C1 H1 121.5
O2 C2 C1 123.0(3)
O2 C2 C3 115.2(3)
C1 C2 C3 121.8(3)
O3 C3 C4 124.9(3)
O3 C3 C2 115.5(3)
C4 C3 C2 119.6(3)
C5 C4 C3 119.5(3)
C5 C4 H4 120.2
C3 C4 H4 120.2
C6 C5 C4 119.6(3)
C6 C5 C7 110.6(3)
C4 C5 C7 129.5(3)
C5 C6 C1 122.4(3)
C5 C6 N1 110.8(3)
C1 C6 N1 126.8(3)
C5 C7 C21 115.2(3)
C5 C7 C17 112.2(3)
C21 C7 C17 102.2(2)
C5 C7 C8 102.3(2)
C21 C7 C8 114.3(3)
C17 C7 C8 110.8(3)
N1 C8 C18 105.2(2)
N1 C8 C7 105.1(2)
C18 C8 C7 116.3(3)
N1 C8 H8 110.0
C18 C8 H8 110.0
C7 C8 H8 110.0
O4 C9 N1 122.6(3)
O4 C9 C10 122.4(3)
N1 C9 C10 115.0(3)
C9 C10 C11 115.2(3)
C9 C10 H10A 108.5
C11 C10 H10A 108.5
C9 C10 H10B 108.5
C11 C10 H10B 108.5
H10A C10 H10B 107.5
O1 C11 C18 115.3(3)
O1 C11 C10 104.1(3)
C18 C11 C10 110.1(3)
O1 C11 H11 109.0
C18 C11 H11 109.0
C10 C11 H11 109.0
O1 C12 C13 111.2(3)
O1 C12 H12A 109.4
C13 C12 H12A 109.4
O1 C12 H12B 109.4
C13 C12 H12B 109.4
H12A C12 H12B 108.0
C14 C13 C12 121.7(3)
C14 C13 H13 119.1
C12 C13 H13 119.1
C13 C14 C15 121.0(3)
C13 C14 C19 123.2(3)
C15 C14 C19 115.8(3)
N2 C15 C14 109.5(3)
N2 C15 H15A 109.8
C14 C15 H15A 109.8
N2 C15 H15B 109.8
C14 C15 H15B 109.8
H15A C15 H15B 108.2
N2 C16 C17 104.9(3)
N2 C16 H16A 110.8
C17 C16 H16A 110.8
N2 C16 H16B 110.8
C17 C16 H16B 110.8
H16A C16 H16B 108.8
C16 C17 C7 103.3(3)
C16 C17 H17A 111.1
C7 C17 H17A 111.1
C16 C17 H17B 111.1
C7 C17 H17B 111.1
H17A C17 H17B 109.1
C11 C18 C8 107.2(3)
C11 C18 C19 118.3(3)
C8 C18 C19 113.2(2)
C11 C18 H18 105.8
C8 C18 H18 105.8
C19 C18 H18 105.8
C14 C19 C18 113.6(3)
C14 C19 C20 109.5(3)
C18 C19 C20 105.9(3)
C14 C19 H19 109.2
C18 C19 H19 109.2
C20 C19 H19 109.2
C21 C20 C19 108.2(3)
C21 C20 H20A 110.1
C19 C20 H20A 110.1
C21 C20 H20B 110.1
C19 C20 H20B 110.1
H20A C20 H20B 108.4
C20 C21 C7 116.3(3)
C20 C21 N2 110.3(3)
C7 C21 N2 105.4(3)
C20 C21 H21 108.2
C7 C21 H21 108.2
N2 C21 H21 108.2
O2 C22 H22A 109.5
O2 C22 H22B 109.5
H22A C22 H22B 109.5
O2 C22 H22C 109.5
H22A C22 H22C 109.5
H22B C22 H22C 109.5
O3 C23 H23A 109.5
O3 C23 H23B 109.5
H23A C23 H23B 109.5
O3 C23 H23C 109.5
H23A C23 H23C 109.5
H23B C23 H23C 109.5
C26 O7 H7 109.5
C27 N3 C25 121.0(4)
C27 N3 H3 119.5
C25 N3 H3 119.5
O9 N4 O10 124.5(4)
O9 N4 C31 118.0(4)
O10 N4 C31 117.6(4)
O6 C24 O5 127.0(4)
O6 C24 C25 119.2(4)
O5 C24 C25 113.8(4)
N3 C25 C26 112.8(4)
N3 C25 C24 107.9(4)
C26 C25 C24 112.0(4)
N3 C25 H25 108.0
C26 C25 H25 108.0
C24 C25 H25 108.0
O7 C26 C25 111.7(6)
O7 C26 H26A 109.3
C25 C26 H26A 109.3
O7 C26 H26B 109.3
C25 C26 H26B 109.3
H26A C26 H26B 107.9
O8 C27 N3 122.1(4)
O8 C27 C28 120.9(3)
N3 C27 C28 116.9(4)
C33 C28 C29 120.0(4)
C33 C28 C27 123.5(3)
C29 C28 C27 116.5(3)
C28 C29 C30 120.7(4)
C28 C29 H29 119.6
C30 C29 H29 119.6
C31 C30 C29 117.5(3)
C31 C30 H30 121.2
C29 C30 H30 121.2
C32 C31 C30 123.1(4)
C32 C31 N4 118.7(4)
C30 C31 N4 118.2(4)
C31 C32 C33 118.4(4)
C31 C32 H32 120.8
C33 C32 H32 120.8
C28 C33 C32 120.2(4)
C28 C33 H33 119.9
C32 C33 H33 119.9
C34 O34 H34 109.5
O34 C34 H34A 109.5
O34 C34 H34B 109.5
H34A C34 H34B 109.5
O34 C34 H34C 109.5
H34A C34 H34C 109.5
H34B C34 H34C 109.5
C35 O35 H35 109.5
O35 C35 H35A 109.5
O35 C35 H35B 109.5
H35A C35 H35B 109.5
O35 C35 H35C 109.5
H35A C35 H35C 109.5
H35B C35 H35C 109.5
C36 O36 H36 109.5
O36 C36 H36A 109.5
O36 C36 H36B 109.5
H36A C36 H36B 109.5
O36 C36 H36C 109.5
H36A C36 H36C 109.5
H36B C36 H36C 109.5
C37 O37 H37 109.5
O37 C37 H37A 109.5
O37 C37 H37B 109.5
H37A C37 H37B 109.5
O37 C37 H37C 109.5
H37A C37 H37C 109.5
H37B C37 H37C 109.5

loop_
_geom_bond_atom_site_label_1
_geom_bond_atom_site_label_2
_geom_bond_distance
O1 C11 1.429(4)
O1 C12 1.456(4)
O2 C2 1.371(4)
O2 C22 1.440(5)
O3 C3 1.367(4)
O3 C23 1.442(4)
O4 C9 1.236(4)
N1 C9 1.354(4)
N1 C6 1.429(4)
N1 C8 1.488(4)
N2 C15 1.495(5)
N2 C16 1.511(5)
N2 C21 1.539(4)
N2 H2 0.8873
C1 C2 1.386(5)
C1 C6 1.407(4)
C1 H1 0.9500
C2 C3 1.409(5)
C3 C4 1.399(5)
C4 C5 1.391(4)
C4 H4 0.9500
C5 C6 1.389(4)
C5 C7 1.509(5)
C7 C21 1.526(5)
C7 C17 1.546(5)
C7 C8 1.574(4)
C8 C18 1.536(4)
C8 H8 1.0000
C9 C10 1.520(5)
C10 C11 1.555(5)
C10 H10A 0.9900
C10 H10B 0.9900
C11 C18 1.534(4)
C11 H11 1.0000
C12 C13 1.502(5)
C12 H12A 0.9900
C12 H12B 0.9900
C13 C14 1.345(5)
C13 H13 0.9500
C14 C15 1.508(5)
C14 C19 1.516(5)
C15 H15A 0.9900
C15 H15B 0.9900
C16 C17 1.522(5)
C16 H16A 0.9900
C16 H16B 0.9900
C17 H17A 0.9900
C17 H17B 0.9900
C18 C19 1.547(5)
C18 H18 1.0000
C19 C20 1.549(5)
C19 H19 1.0000
C20 C21 1.514(5)
C20 H20A 0.9900
C20 H20B 0.9900
C21 H21 1.0000
C22 H22A 0.9800
C22 H22B 0.9800
C22 H22C 0.9800
C23 H23A 0.9800
C23 H23B 0.9800
C23 H23C 0.9800
O5 C24 1.269(5)
O6 C24 1.217(6)
O7 C26 1.401(7)
O7 H7 0.8400
O8 C27 1.236(5)
O9 N4 1.222(6)
O10 N4 1.241(6)
N3 C27 1.357(5)
N3 C25 1.430(5)
N3 H3 0.8800
N4 C31 1.472(5)
C24 C25 1.557(6)
C25 C26 1.515(7)
C25 H25 1.0000
C26 H26A 0.9900
C26 H26B 0.9900
C27 C28 1.503(5)
C28 C33 1.383(5)
C28 C29 1.389(5)
C29 C30 1.392(5)
C29 H29 0.9500
C30 C31 1.388(6)
C30 H30 0.9500
C31 C32 1.370(6)
C32 C33 1.396(6)
C32 H32 0.9500
C33 H33 0.9500
O34 C34 1.412(8)
O34 H34 0.8400
C34 H34A 0.9800
C34 H34B 0.9800
C34 H34C 0.9800
O35 C35 1.471(8)
O35 H35 0.8400
C35 H35A 0.9800
C35 H35B 0.9800
C35 H35C 0.9800
O36 C36 1.448(7)
O36 H36 0.8400
C36 H36A 0.9800
C36 H36B 0.9800
C36 H36C 0.9800
O37 C37 1.409(8)
O37 H37 0.8400
C37 H37A 0.9800
C37 H37B 0.9800
C37 H37C 0.9800

loop_
_geom_hbond_atom_site_label_D
_geom_hbond_atom_site_label_H
_geom_hbond_atom_site_label_A
_geom_hbond_distance_DH
_geom_hbond_distance_HA
_geom_hbond_distance_DA
_geom_hbond_angle_DHA
_geom_hbond_site_symmetry_A
N2 H2 O5 0.89 1.82 2.653(4) 154.9 .
O7 H7 O36 0.84 1.91 2.735(6) 167.4 2_575
O34 H34 O5 0.84 1.88 2.717(6) 175.7 .
O35 H35 O6 0.84 1.94 2.780(6) 174.9 .
O36 H36 O4 0.84 1.82 2.650(4) 167.4 .
O37 H37 O8 0.84 1.95 2.786(5) 174.5 .

loop_
_geom_torsion_atom_site_label_1
_geom_torsion_atom_site_label_2
_geom_torsion_atom_site_label_3
_geom_torsion_atom_site_label_4
_geom_torsion
C22 O2 C2 C1 1.2(5)
C22 O2 C2 C3 -179.0(3)
C6 C1 C2 O2 179.9(3)
C6 C1 C2 C3 0.2(5)
C23 O3 C3 C4 3.8(5)
C23 O3 C3 C2 -175.0(3)
O2 C2 C3 O3 -2.3(4)
C1 C2 C3 O3 177.4(3)
O2 C2 C3 C4 178.8(3)
C1 C2 C3 C4 -1.5(5)
O3 C3 C4 C5 -177.3(3)
C2 C3 C4 C5 1.6(5)
C3 C4 C5 C6 -0.3(5)
C3 C4 C5 C7 -173.8(3)
C4 C5 C6 C1 -1.0(5)
C7 C5 C6 C1 173.6(3)
C4 C5 C6 N1 -179.8(3)
C7 C5 C6 N1 -5.2(4)
C2 C1 C6 C5 1.1(5)
C2 C1 C6 N1 179.7(3)
C9 N1 C6 C5 -155.0(3)
C8 N1 C6 C5 -5.8(4)
C9 N1 C6 C1 26.2(5)
C8 N1 C6 C1 175.4(3)
C6 C5 C7 C21 137.9(3)
C4 C5 C7 C21 -48.2(5)
C6 C5 C7 C17 -105.7(3)
C4 C5 C7 C17 68.2(4)
C6 C5 C7 C8 13.2(3)
C4 C5 C7 C8 -172.9(3)
C9 N1 C8 C18 41.3(4)
C6 N1 C8 C18 -109.6(3)
C9 N1 C8 C7 164.6(3)
C6 N1 C8 C7 13.7(3)
C5 C7 C8 N1 -15.8(3)
C21 C7 C8 N1 -141.2(3)
C17 C7 C8 N1 104.0(3)
C5 C7 C8 C18 100.1(3)
C21 C7 C8 C18 -25.2(4)
C17 C7 C8 C18 -140.0(3)
C6 N1 C9 O4 -19.9(6)
C8 N1 C9 O4 -166.0(3)
C6 N1 C9 C10 161.4(3)
C8 N1 C9 C10 15.4(5)
O4 C9 C10 C11 137.8(4)
N1 C9 C10 C11 -43.5(4)
C12 O1 C11 C18 -67.2(4)
C12 O1 C11 C10 172.1(2)
C9 C10 C11 O1 134.6(3)
C9 C10 C11 C18 10.4(4)
C11 O1 C12 C13 88.2(3)
O1 C12 C13 C14 -65.9(4)
C12 C13 C14 C15 178.2(3)
C12 C13 C14 C19 -2.1(5)
C16 N2 C15 C14 77.4(3)
C21 N2 C15 C14 -45.6(4)
C13 C14 C15 N2 -126.3(3)
C19 C14 C15 N2 53.9(4)
C15 N2 C16 C17 -142.0(3)
C21 N2 C16 C17 -15.2(3)
N2 C16 C17 C7 35.2(3)
C5 C7 C17 C16 -165.6(3)
C21 C7 C17 C16 -41.5(3)
C8 C7 C17 C16 80.7(3)
O1 C11 C18 C8 -72.6(3)
C10 C11 C18 C8 44.8(3)
O1 C11 C18 C19 56.7(4)
C10 C11 C18 C19 174.1(3)
N1 C8 C18 C11 -72.0(3)
C7 C8 C18 C11 172.2(3)
N1 C8 C18 C19 155.8(3)
C7 C8 C18 C19 40.0(4)
C13 C14 C19 C18 58.8(4)
C15 C14 C19 C18 -121.5(3)
C13 C14 C19 C20 176.9(3)
C15 C14 C19 C20 -3.3(4)
C11 C18 C19 C14 -67.1(4)
C8 C18 C19 C14 59.4(4)
C11 C18 C19 C20 172.7(3)
C8 C18 C19 C20 -60.9(3)
C14 C19 C20 C21 -54.5(3)
C18 C19 C20 C21 68.4(3)
C19 C20 C21 C7 -57.4(4)
C19 C20 C21 N2 62.4(3)
C5 C7 C21 C20 -83.5(4)
C17 C7 C21 C20 154.5(3)
C8 C7 C21 C20 34.7(4)
C5 C7 C21 N2 153.9(3)
C17 C7 C21 N2 32.0(3)
C8 C7 C21 N2 -87.9(3)
C15 N2 C21 C20 -11.0(4)
C16 N2 C21 C20 -137.1(3)
C15 N2 C21 C7 115.3(3)
C16 N2 C21 C7 -10.8(3)
C27 N3 C25 C26 79.8(5)
C27 N3 C25 C24 -155.9(4)
O6 C24 C25 N3 -1.8(7)
O5 C24 C25 N3 178.6(4)
O6 C24 C25 C26 123.0(6)
O5 C24 C25 C26 -56.6(6)
N3 C25 C26 O7 66.6(5)
C24 C25 C26 O7 -55.5(5)
C25 N3 C27 O8 -1.9(6)
C25 N3 C27 C28 174.9(4)
O8 C27 C28 C33 -155.2(4)
N3 C27 C28 C33 28.0(6)
O8 C27 C28 C29 25.6(5)
N3 C27 C28 C29 -151.3(4)
C33 C28 C29 C30 -3.1(6)
C27 C28 C29 C30 176.2(3)
C28 C29 C30 C31 0.5(6)
C29 C30 C31 C32 1.8(6)
C29 C30 C31 N4 -175.8(3)
O9 N4 C31 C32 178.9(4)
O10 N4 C31 C32 -2.3(5)
O9 N4 C31 C30 -3.4(5)
O10 N4 C31 C30 175.4(3)
C30 C31 C32 C33 -1.4(6)
N4 C31 C32 C33 176.2(4)
C29 C28 C33 C32 3.5(6)
C27 C28 C33 C32 -175.8(4)
C31 C32 C33 C28 -1.3(6)
